data_7209353
loop_
_publ_author_name
'Nilges, T.'
'Bawohl, M.'
'Lange, S.'

_publ_section_title
;
 Ag10 Te4 Br(3-x) Cl(x) and Ag10 Te4 Br(3-y) I(y): structural and
 electrical property tuning of a mixed conductor by partial anion
 substitution
;
_journal_name_full
;
Zeitschrift fuer Naturforschung, Teil B. Anorganische Chemie, Organische
 Chemie (42,1987-)
;
_journal_page_first 955
_journal_page_last 964
_journal_volume 62
_journal_year 2007
_chemical_formula_sum 'Ag10 Br2.404 Cl0.596 Te4'
_chemical_name_systematic 'Ag10 Te4 Br2.404 Cl0.596'
_space_group_IT_number 63
_symmetry_space_group_name_Hall '-C 2c 2'
_symmetry_space_group_name_H-M 'C m c m'
_cell_angle_alpha 90
_cell_angle_beta 90
_cell_angle_gamma 90
_cell_formula_units_Z 8
_cell_length_a 15.347
_cell_length_b 15.659
_cell_length_c 13.691
_cell_volume 3290.203
_citation_journal_id_ASTM ZNBSEN
_cod_data_source_file silver1-2_624.cif
_cod_data_source_block Ag10Br2.404Cl0.596Te4
_cod_database_code 7209353

loop_
_symmetry_equiv_pos_as_xyz
x,y,z
-x,-y,z+1/2
x,-y,-z
-x,y,-z+1/2
-x,-y,-z
x,y,-z-1/2
-x,y,z
x,-y,z-1/2
x+1/2,y+1/2,z
-x+1/2,-y+1/2,z+1/2
x+1/2,-y+1/2,-z
-x+1/2,y+1/2,-z+1/2
-x+1/2,-y+1/2,-z
x+1/2,y+1/2,-z-1/2
-x+1/2,y+1/2,z
x+1/2,-y+1/2,z-1/2

loop_
_atom_site_label
_atom_site_type_symbol
_atom_site_fract_x
_atom_site_fract_y
_atom_site_fract_z
_atom_site_occupancy
_atom_site_U_iso_or_equiv
Te4 Te-2 0 0.3754 0.0535 1 0.0
Te3 Te-2 0 -0.1204 0.0883 1 0.0
Te2 Te-1 0.0914 0.6183 0.25 1 0.0
Ag2 Ag+1 0.1156 0.2618 0.1358 1 0.0
Ag1 Ag+1 0.1243 0.4789 0.1347 1 0.0
Cl2 Cl-1 0.25 0.75 0.5 0.14 0.0
Br2 Br-1 0.25 0.75 0.5 0.86 0.0
Cl1 Cl-1 0.249812 0.5 0 0.21 0.0
Cl3 Cl-1 0.242182 0.871229 0.25 0.26 0.0
Ag3 Ag+1 0.0956 -0.03 0.25 1 0.0
Ag4 Ag+1 0.1016 0.0818 0.0692 1 0.0
Te1 Te-2 0.17507 0.1257 0.25 1 0.0
Br3 Br-1 0.2422 0.8712 0.25 0.74 0.0
Ag7 Ag+1 0 0.3948 0.25 1 0.0
Ag5 Ag+1 0.1166 0.725 0.3908 1 0.0
Br1 Br-1 0.2498 0.5 0 0.79 0.0
Ag6 Ag+1 0 0.1483 0.25 1 0.0
